data_2212188
loop_
_publ_author_name
'Xing, Zhi-Tao'
'Ding, Wei-Lin'
'Wang, Hai-Bo'
'Wang, Pin-Liang'

_publ_section_title
;
 4-Nitrobenzamidoxime
;
_journal_coeditor_code HB2250
_journal_issue 2
_journal_name_full 'Acta Crystallographica Section E'
_journal_page_first o489
_journal_page_last o490
_journal_paper_doi 10.1107/S1600536806056066
_journal_volume 63
_journal_year 2007
_chemical_formula_iupac 'C7 H7 N3 O3'
_chemical_formula_moiety 'C7 H7 N3 O3'
_chemical_formula_sum 'C7 H7 N3 O3'
_chemical_formula_weight 181.16
_chemical_name_systematic
;
4-Nitrobenzamidoxime
;
_space_group_IT_number 61
_symmetry_cell_setting orthorhombic
_symmetry_space_group_name_Hall '-P 2ac 2ab'
_symmetry_space_group_name_H-M 'P b c a'
_atom_sites_solution_hydrogens geom
_atom_sites_solution_primary direct
_atom_sites_solution_secondary difmap
_audit_creation_method SHELXL-97
_cell_angle_alpha 90.00
_cell_angle_beta 90.00
_cell_angle_gamma 90.00
_cell_formula_units_Z 8
_cell_length_a 11.320(2)
_cell_length_b 7.7760(16)
_cell_length_c 18.802(4)
_cell_measurement_reflns_used 25
_cell_measurement_temperature 293(2)
_cell_measurement_theta_max 12
_cell_measurement_theta_min 9
_cell_volume 1655.0(6)
_computing_cell_refinement 'CAD-4 Software'
_computing_data_collection 'CAD-4 Software (Enraf--Nonius, 1989)'
_computing_data_reduction 'XCAD4 (Harms & Wocadlo, 1995)'
_computing_molecular_graphics 'SHELXTL (Siemens, 1996)'
_computing_publication_material SHELXL97
_computing_structure_refinement 'SHELXL97 (Sheldrick, 1997)'
_computing_structure_solution 'SHELXS97 (Sheldrick, 1997)'
_diffrn_ambient_temperature 293(2)
_diffrn_measured_fraction_theta_full 0.996
_diffrn_measured_fraction_theta_max 0.996
_diffrn_measurement_device_type 'Enraf--Nonius CAD-4'
_diffrn_measurement_method \w/2\q
_diffrn_radiation_monochromator graphite
_diffrn_radiation_source 'fine-focus sealed tube'
_diffrn_radiation_type MoK\a
_diffrn_radiation_wavelength 0.71073
_diffrn_reflns_av_R_equivalents 0.0000
_diffrn_reflns_av_sigmaI/netI 0.1006
_diffrn_reflns_limit_h_max 13
_diffrn_reflns_limit_h_min 0
_diffrn_reflns_limit_k_max 9
_diffrn_reflns_limit_k_min 0
_diffrn_reflns_limit_l_max 22
_diffrn_reflns_limit_l_min 0
_diffrn_reflns_number 1609
_diffrn_reflns_theta_full 25.95
_diffrn_reflns_theta_max 25.95
_diffrn_reflns_theta_min 2.17
_diffrn_standards_decay_% 0
_diffrn_standards_interval_count 200
_diffrn_standards_interval_time 2h
_diffrn_standards_number 3
_exptl_absorpt_coefficient_mu 0.117
_exptl_absorpt_correction_T_max 0.988
_exptl_absorpt_correction_T_min 0.977
_exptl_absorpt_correction_type psi-scan
_exptl_absorpt_process_details '(North <i>et al.</i>,  1968)'
_exptl_crystal_colour yellow
_exptl_crystal_density_diffrn 1.454
_exptl_crystal_density_method 'not measured'
_exptl_crystal_description needle
_exptl_crystal_F_000 752
_exptl_crystal_size_max 0.20
_exptl_crystal_size_mid 0.10
_exptl_crystal_size_min 0.10
_refine_diff_density_max 0.213
_refine_diff_density_min -0.293
_refine_ls_extinction_coef none
_refine_ls_extinction_method SHELXL97
_refine_ls_goodness_of_fit_ref 0.977
_refine_ls_hydrogen_treatment constr
_refine_ls_matrix_type full
_refine_ls_number_parameters 118
_refine_ls_number_reflns 1609
_refine_ls_number_restraints 0
_refine_ls_restrained_S_all 0.977
_refine_ls_R_factor_all 0.1701
_refine_ls_R_factor_gt 0.0733
_refine_ls_shift/su_max 0.002
_refine_ls_shift/su_mean 0.001
_refine_ls_structure_factor_coef Fsqd
_refine_ls_weighting_details 'calc w=1/[\s^2^(Fo^2^)+(0.0689P)^2^] where P=(Fo^2^+2Fc^2^)/3'
_refine_ls_weighting_scheme calc
_refine_ls_wR_factor_gt 0.1649
_refine_ls_wR_factor_ref 0.2003
_reflns_number_gt 671
_reflns_number_total 1609
_reflns_threshold_expression I>2\s(I)
_cod_data_source_file hb2250.cif
_cod_data_source_block I
_cod_depositor_comments
;
The following automatic conversions were performed:
'_exptl_absorpt_correction_type' value 'PSI-scan' changed to 'psi-scan'
according to '/home/saulius/struct/CIF-dictionaries/cif_core.dic'
dictionary named 'cif_core.dic' version 2.4.1 from 2010-06-29.

Automatic conversion script
Id: cif_fix_enum 1527 2010-12-29 10:47:43Z saulius 

The following automatic conversions were performed:

'_exptl_absorpt_correction_type' value 'PSI-scan' changed to
'psi-scan' according to
/home/saulius/struct/CIF-dictionaries/cif_core.dic dictionary named
'cif_core.dic' version 2.4.1 from 2010-06-29.

Automatic conversion script
Id: cif_fix_values 1715 2011-07-08 13:25:40Z adriana 
;
_cod_database_code 2212188
_cod_database_fobs_code 2212188

loop_
_symmetry_equiv_pos_as_xyz
'x, y, z'
'-x+1/2, -y, z+1/2'
'-x, y+1/2, -z+1/2'
'x+1/2, -y+1/2, -z'
'-x, -y, -z'
'x-1/2, y, -z-1/2'
'x, -y-1/2, z-1/2'
'-x-1/2, y-1/2, z'

loop_
_atom_site_type_symbol
_atom_site_label
_atom_site_fract_x
_atom_site_fract_y
_atom_site_fract_z
_atom_site_U_iso_or_equiv
_atom_site_adp_type
_atom_site_calc_flag
_atom_site_refinement_flags
_atom_site_occupancy
O O1 0.9024(5) 0.6715(7) 0.7919(2) 0.1074(17) Uani d . 1
O O2 0.7158(4) 0.6684(7) 0.7834(2) 0.1000(16) Uani d . 1
O O3 0.9286(3) 0.0706(4) 0.42984(17) 0.0578(10) Uani d . 1
H H3A 0.9804 -0.0031 0.4288 0.087 Uiso calc R 1
N N1 0.8142(5) 0.6312(6) 0.7614(3) 0.0715(14) Uani d . 1
N N2 0.7734(4) 0.3039(6) 0.4462(2) 0.0651(13) Uani d . 1
H H2A 0.7757 0.2425 0.4082 0.078 Uiso calc R 1
H H2B 0.7207 0.3827 0.4508 0.078 Uiso calc R 1
N N3 0.9341(3) 0.1610(5) 0.4959(2) 0.0470(10) Uani d . 1
C C1 0.9424(4) 0.4292(6) 0.6009(3) 0.0552(14) Uani d . 1
H H1A 1.0162 0.4080 0.5810 0.066 Uiso calc R 1
C C2 0.9355(5) 0.5134(7) 0.6647(3) 0.0588(14) Uani d . 1
H H2C 1.0030 0.5503 0.6884 0.071 Uiso calc R 1
C C3 0.8240(5) 0.5413(6) 0.6923(3) 0.0508(13) Uani d . 1
C C4 0.7217(4) 0.4899(7) 0.6584(3) 0.0499(13) Uani d . 1
H H4A 0.6479 0.5118 0.6782 0.060 Uiso calc R 1
C C5 0.7323(4) 0.4057(6) 0.5947(2) 0.0465(12) Uani d . 1
H H5A 0.6647 0.3691 0.5710 0.056 Uiso calc R 1
C C6 0.8417(4) 0.3747(6) 0.5654(2) 0.0403(11) Uani d . 1
C C7 0.8521(4) 0.2766(6) 0.4983(3) 0.0404(11) Uani d . 1

loop_
_atom_site_aniso_label
_atom_site_aniso_U_11
_atom_site_aniso_U_22
_atom_site_aniso_U_33
_atom_site_aniso_U_12
_atom_site_aniso_U_13
_atom_site_aniso_U_23
O1 0.109(4) 0.132(4) 0.081(3) -0.031(3) -0.011(3) -0.037(3)
O2 0.104(4) 0.129(4) 0.068(3) 0.009(3) 0.021(2) -0.030(3)
O3 0.050(2) 0.054(2) 0.070(2) 0.0023(18) 0.0084(18) -0.013(2)
N1 0.089(4) 0.072(3) 0.054(3) -0.007(3) -0.002(3) 0.002(3)
N2 0.068(3) 0.074(3) 0.053(2) 0.029(3) -0.009(2) -0.008(3)
N3 0.044(2) 0.042(2) 0.055(3) 0.003(2) 0.005(2) -0.004(2)
C1 0.046(3) 0.057(3) 0.063(3) 0.004(3) 0.001(3) 0.004(3)
C2 0.055(3) 0.059(3) 0.063(3) -0.008(3) -0.011(3) -0.003(3)
C3 0.069(4) 0.045(3) 0.039(3) 0.002(3) -0.002(3) 0.004(2)
C4 0.043(3) 0.057(3) 0.050(3) 0.005(3) 0.002(2) 0.006(3)
C5 0.040(3) 0.046(3) 0.053(3) 0.005(2) -0.001(2) 0.006(3)
C6 0.041(3) 0.032(3) 0.048(3) 0.002(2) 0.000(2) 0.012(2)
C7 0.037(2) 0.038(3) 0.046(3) 0.004(2) -0.001(2) 0.004(2)

loop_
_atom_type_symbol
_atom_type_description
_atom_type_scat_dispersion_real
_atom_type_scat_dispersion_imag
_atom_type_scat_source
C C 0.0033 0.0016 'International Tables Vol C Tables 4.2.6.8 and 6.1.1.4'
H H 0.0000 0.0000 'International Tables Vol C Tables 4.2.6.8 and 6.1.1.4'
N N 0.0061 0.0033 'International Tables Vol C Tables 4.2.6.8 and 6.1.1.4'
O O 0.0106 0.0060 'International Tables Vol C Tables 4.2.6.8 and 6.1.1.4'

loop_
_geom_angle_atom_site_label_1
_geom_angle_atom_site_label_2
_geom_angle_atom_site_label_3
_geom_angle
N3 O3 H3A 109.5
O1 N1 O2 122.5(6)
O1 N1 C3 118.9(6)
O2 N1 C3 118.5(5)
C7 N2 H2A 120.0
C7 N2 H2B 120.0
H2A N2 H2B 120.0
C7 N3 O3 110.0(4)
C2 C1 C6 121.4(5)
C2 C1 H1A 119.3
C6 C1 H1A 119.3
C1 C2 C3 117.2(5)
C1 C2 H2C 121.4
C3 C2 H2C 121.4
C4 C3 C2 123.1(5)
C4 C3 N1 118.6(5)
C2 C3 N1 118.2(5)
C5 C4 C3 117.9(5)
C5 C4 H4A 121.0
C3 C4 H4A 121.0
C4 C5 C6 120.8(5)
C4 C5 H5A 119.6
C6 C5 H5A 119.6
C5 C6 C1 119.5(4)
C5 C6 C7 120.2(4)
C1 C6 C7 120.2(4)
N3 C7 N2 124.1(5)
N3 C7 C6 116.4(4)
N2 C7 C6 119.3(4)

loop_
_geom_bond_atom_site_label_1
_geom_bond_atom_site_label_2
_geom_bond_distance
O1 N1 1.193(6)
O2 N1 1.223(5)
O3 N3 1.428(4)
O3 H3A 0.8200
N1 C3 1.479(7)
N2 C7 1.340(5)
N2 H2A 0.8600
N2 H2B 0.8600
N3 C7 1.293(5)
C1 C2 1.368(6)
C1 C6 1.387(6)
C1 H1A 0.9300
C2 C3 1.382(6)
C2 H2C 0.9300
C3 C4 1.380(6)
C4 C5 1.370(6)
C4 H4A 0.9300
C5 C6 1.378(6)
C5 H5A 0.9300
C6 C7 1.479(6)

loop_
_geom_hbond_atom_site_label_D
_geom_hbond_atom_site_label_H
_geom_hbond_atom_site_label_A
_geom_hbond_site_symmetry_A
_geom_hbond_distance_DH
_geom_hbond_distance_HA
_geom_hbond_distance_DA
_geom_hbond_angle_DHA
N2 H2A O3 . 0.86 2.23 2.544(5) 102
N2 H2A O2 2_664 0.86 2.45 3.071(5) 130
N2 H2B O3 8_765 0.86 2.27 3.102(6) 163
O3 H3A N3 5_756 0.82 2.11 2.758(5) 136

loop_
_geom_torsion_atom_site_label_1
_geom_torsion_atom_site_label_2
_geom_torsion_atom_site_label_3
_geom_torsion_atom_site_label_4
_geom_torsion
C6 C1 C2 C3 0.3(7)
C1 C2 C3 C4 -0.6(8)
C1 C2 C3 N1 179.7(4)
O1 N1 C3 C4 177.9(5)
O2 N1 C3 C4 -5.4(7)
O1 N1 C3 C2 -2.5(8)
O2 N1 C3 C2 174.3(5)
C2 C3 C4 C5 0.7(7)
N1 C3 C4 C5 -179.6(4)
C3 C4 C5 C6 -0.5(7)
C4 C5 C6 C1 0.1(7)
C4 C5 C6 C7 177.1(4)
C2 C1 C6 C5 0.0(7)
C2 C1 C6 C7 -177.0(4)
O3 N3 C7 N2 0.7(6)
O3 N3 C7 C6 176.5(3)
C5 C6 C7 N3 -136.1(4)
C1 C6 C7 N3 40.9(6)
C5 C6 C7 N2 39.9(6)
C1 C6 C7 N2 -143.1(5)

loop_
_cod_related_entry_id
_cod_related_entry_database
_cod_related_entry_code
1 ChemSpider 3051692
